data_7017779
loop_
_publ_author_name
'Qin, Chao'
'Song, Xue-Zhi'
'Su, Sheng-Qun'
'Dang, Song'
'Feng, Jing'
'Song, Shu-Yan'
'Hao, Zhao-Min'
'Zhang, Hong-Jie'

_publ_section_title
;
 New class of Preyssler-lanthanide complexes with modified and extended
 structures tuned by the lanthanide contraction effect.
;
_journal_issue 8
_journal_name_full 'Dalton transactions (Cambridge, England : 2003)'
_journal_page_first 2399
_journal_page_last 2407
_journal_paper_doi 10.1039/c1dt11448d
_journal_volume 41
_journal_year 2012
_chemical_formula_sum 'C28 H130 K5 N4 Na6 O185 P5 Pr4 W30'
_chemical_formula_weight 10050.79
_chemical_name_systematic
;
?
;
_space_group_IT_number 15
_symmetry_cell_setting monoclinic
_symmetry_space_group_name_Hall '-C 2yc'
_symmetry_space_group_name_H-M 'C 1 2/c 1'
_atom_sites_solution_hydrogens geom
_atom_sites_solution_primary direct
_atom_sites_solution_secondary difmap
_audit_creation_method SHELXL-97
_cell_angle_alpha 90.00
_cell_angle_beta 111.6370(10)
_cell_angle_gamma 90.00
_cell_formula_units_Z 4
_cell_length_a 22.9090(13)
_cell_length_b 30.1561(16)
_cell_length_c 27.7203(16)
_cell_measurement_reflns_used 70214
_cell_measurement_temperature 173(2)
_cell_measurement_theta_max 26.05
_cell_measurement_theta_min 2.31
_cell_volume 17801.1(17)
_computing_cell_refinement 'SAINT (Bruker, 1999)'
_computing_data_collection 'SMART (Bruker, 1997)'
_computing_data_reduction SAINT
_computing_molecular_graphics 'SHELXTL-PLUS (Sheldrick, 1990)'
_computing_publication_material SHELXL-97
_computing_structure_refinement 'SHELXL-97 (Sheldrick, 1997)'
_computing_structure_solution 'SHELXS-97 (Sheldrick, 1997)'
_diffrn_ambient_temperature 173(2)
_diffrn_measured_fraction_theta_full 0.999
_diffrn_measured_fraction_theta_max 0.999
_diffrn_measurement_device_type 'Bruker APEX CCD area-detector'
_diffrn_measurement_method '\w scans'
_diffrn_radiation_monochromator graphite
_diffrn_radiation_source 'fine-focus sealed tube'
_diffrn_radiation_type MoK\a
_diffrn_radiation_wavelength 0.71073
_diffrn_reflns_av_R_equivalents 0.0515
_diffrn_reflns_av_sigmaI/netI 0.0445
_diffrn_reflns_limit_h_max 27
_diffrn_reflns_limit_h_min -27
_diffrn_reflns_limit_k_max 35
_diffrn_reflns_limit_k_min -35
_diffrn_reflns_limit_l_max 32
_diffrn_reflns_limit_l_min -32
_diffrn_reflns_number 63488
_diffrn_reflns_theta_full 25.00
_diffrn_reflns_theta_max 25.00
_diffrn_reflns_theta_min 2.23
_exptl_absorpt_coefficient_mu 20.675
_exptl_absorpt_correction_T_max 0.0750
_exptl_absorpt_correction_T_min 0.0538
_exptl_absorpt_correction_type multi-scan
_exptl_absorpt_process_details 'SADABS (Sheldrick, 1996)'
_exptl_crystal_colour green
_exptl_crystal_density_diffrn 3.750
_exptl_crystal_density_method 'not measured'
_exptl_crystal_description block
_exptl_crystal_F_000 17992
_exptl_crystal_size_max 0.34
_exptl_crystal_size_mid 0.32
_exptl_crystal_size_min 0.26
_platon_squeeze_details
;
;
_refine_diff_density_max 2.754
_refine_diff_density_min -2.548
_refine_diff_density_rms 0.302
_refine_ls_extinction_method none
_refine_ls_goodness_of_fit_ref 1.061
_refine_ls_hydrogen_treatment constr
_refine_ls_matrix_type full
_refine_ls_number_parameters 1174
_refine_ls_number_reflns 15691
_refine_ls_number_restraints 90
_refine_ls_restrained_S_all 1.061
_refine_ls_R_factor_all 0.0408
_refine_ls_R_factor_gt 0.0324
_refine_ls_shift/su_max 0.001
_refine_ls_shift/su_mean 0.000
_refine_ls_structure_factor_coef Fsqd
_refine_ls_weighting_details 'calc w=1/[\s^2^(Fo^2^)+(0.0370P)^2^+503.8467P] where P=(Fo^2^+2Fc^2^)/3'
_refine_ls_weighting_scheme calc
_refine_ls_wR_factor_gt 0.0848
_refine_ls_wR_factor_ref 0.0883
_reflns_number_gt 13215
_reflns_number_total 15691
_reflns_threshold_expression >2sigma(I)
_cod_data_source_file c1dt11448d.txt
_cod_data_source_block q1t
_cod_depositor_comments
;
The following automatic conversions were performed:

'_symmetry_cell_setting' value 'Monoclinic' changed to 'monoclinic'
according to /home/saulius/struct/CIF-dictionaries/cif_core.dic
dictionary named 'cif_core.dic' version 2.4.1 from 2010-06-29.

Automatic conversion script
Id: cif_fix_values 1715 2011-07-08 13:25:40Z adriana 
;
_cod_original_sg_symbol_H-M C2/c
_cod_database_code 7017779

loop_
_symmetry_equiv_pos_as_xyz
'x, y, z'
'-x, y, -z+1/2'
'x+1/2, y+1/2, z'
'-x+1/2, y+1/2, -z+1/2'
'-x, -y, -z'
'x, -y, z-1/2'
'-x+1/2, -y+1/2, -z'
'x+1/2, -y+1/2, z-1/2'

loop_
_atom_site_label
_atom_site_type_symbol
_atom_site_fract_x
_atom_site_fract_y
_atom_site_fract_z
_atom_site_U_iso_or_equiv
_atom_site_adp_type
_atom_site_occupancy
_atom_site_symmetry_multiplicity
_atom_site_calc_flag
_atom_site_refinement_flags
_atom_site_disorder_assembly
_atom_site_disorder_group
Pr1 Pr 0.40996(3) 0.34651(2) 0.87959(2) 0.01267(13) Uani 1 1 d . . .
Pr2 Pr 0.28862(3) 0.347792(19) 0.61073(2) 0.01228(13) Uani 1 1 d . . .
W1 W -0.24995(2) 0.042672(14) 0.688435(18) 0.01191(10) Uani 1 1 d . A .
W2 W -0.056692(19) 0.051522(14) 0.619003(17) 0.01029(10) Uani 1 1 d . A .
W3 W 0.141119(19) 0.240246(14) 0.881169(17) 0.01025(10) Uani 1 1 d . A .
W4 W 0.021081(19) 0.243980(14) 0.618510(17) 0.01015(10) Uani 1 1 d . . .
W5 W -0.29328(2) 0.162608(14) 0.686954(18) 0.01179(10) Uani 1 1 d . . .
W6 W -0.19029(2) 0.122434(14) 0.619676(17) 0.01142(10) Uani 1 1 d . . .
W7 W 0.07191(2) 0.126832(14) 0.618383(17) 0.01095(10) Uani 1 1 d . . .
W8 W 0.04613(2) -0.039174(14) 0.686451(17) 0.01021(10) Uani 1 1 d . . .
W9 W 0.17831(2) 0.034768(14) 0.683815(18) 0.01161(10) Uani 1 1 d . . .
W10 W 0.23803(2) 0.150885(14) 0.684761(18) 0.01210(10) Uani 1 1 d . . .
W11 W 0.239164(19) 0.281551(14) 0.813193(17) 0.01035(10) Uani 1 1 d . . .
W12 W 0.189733(19) 0.271913(14) 0.685087(17) 0.01025(10) Uani 1 1 d . . .
W13 W -0.06259(2) 0.349555(14) 0.813880(18) 0.01126(10) Uani 1 1 d . . .
W14 W -0.11875(2) -0.032873(14) 0.685829(17) 0.00999(10) Uani 1 1 d . . .
W15 W 0.10291(2) 0.349624(14) 0.814405(18) 0.01088(10) Uani 1 1 d . . .
P1 P 0.08890(12) 0.25042(9) 0.74960(11) 0.0094(6) Uani 1 1 d . A .
P2 P 0.0000 0.04091(12) 0.7500 0.0096(8) Uani 1 2 d S . .
P3 P -0.14353(12) 0.12200(9) 0.75051(11) 0.0104(6) Uani 1 1 d . A .
Na1 Na -0.0235(4) 0.1565(3) 0.6975(4) 0.058(2) Uani 0.50 1 d PU . .
O1W O -0.0235(4) 0.1565(3) 0.6975(4) 0.058(2) Uani 0.50 1 d PU . .
K1 K -0.1611(2) -0.00501(16) 0.46916(18) 0.0709(12) Uani 1 1 d . . .
K2 K 0.2992(2) 0.28699(18) 0.96000(19) 0.0808(14) Uani 1 1 d . . .
C1 C 0.2154(5) 0.3046(4) 0.4904(5) 0.017(3) Uani 1 1 d U A .
C2 C 0.2834(5) 0.3036(4) 0.4942(4) 0.016(2) Uani 1 1 d . . .
C3 C 0.3002(5) 0.2877(4) 0.4543(5) 0.019(3) Uani 1 1 d . . .
H3A H 0.2697 0.2772 0.4227 0.022 Uiso 1 1 calc R . .
C4 C 0.3642(6) 0.2877(4) 0.4628(5) 0.023(3) Uani 1 1 d . . .
H4A H 0.3781 0.2783 0.4361 0.027 Uiso 1 1 calc R . .
C5 C 0.4078(5) 0.3015(4) 0.5103(5) 0.022(3) Uani 1 1 d U . .
H5A H 0.4516 0.3005 0.5173 0.026 Uiso 1 1 calc R . .
C6 C 0.3853(5) 0.3166(3) 0.5465(5) 0.015(2) Uani 1 1 d . . .
C7 C 0.4274(5) 0.3330(4) 0.5996(5) 0.018(3) Uani 1 1 d . A .
C8 C 0.2998(5) 0.3850(4) 0.7658(5) 0.018(3) Uani 1 1 d . A .
C9 C 0.2481(5) 0.4065(4) 0.7320(5) 0.023(3) Uani 1 1 d . . .
H9A H 0.2391 0.4052 0.6958 0.028 Uiso 1 1 calc R . .
C10 C 0.2094(5) 0.4300(4) 0.7506(5) 0.018(3) Uani 1 1 d . . .
H10A H 0.1731 0.4446 0.7274 0.022 Uiso 1 1 calc R . .
C11 C 0.2242(6) 0.4319(4) 0.8032(5) 0.024(3) Uani 1 1 d . . .
H11A H 0.1976 0.4474 0.8169 0.029 Uiso 1 1 calc R . .
C12 C 0.2780(5) 0.4111(4) 0.8364(5) 0.020(3) Uani 1 1 d . . .
C13 C 0.2989(6) 0.4110(4) 0.8947(5) 0.026(3) Uani 1 1 d . . .
C14 C 0.3407(5) 0.3555(4) 0.7504(5) 0.015(2) Uani 1 1 d U A .
N1 N 0.3244(4) 0.3178(3) 0.5399(4) 0.017(2) Uani 1 1 d . . .
N2 N 0.3156(4) 0.3883(3) 0.8174(4) 0.015(2) Uani 1 1 d . . .
O1 O -0.0558(4) 0.3935(2) 0.8554(3) 0.0191(18) Uani 1 1 d . A .
O2 O -0.1363(3) 0.3259(2) 0.8110(3) 0.0132(16) Uani 1 1 d . . .
O3 O -0.0930(3) 0.3804(2) 0.7492(3) 0.0133(16) Uani 1 1 d . . .
O4 O 0.0231(3) 0.3581(2) 0.8090(3) 0.0164(17) Uani 1 1 d . . .
O5 O 0.1821(4) 0.2522(2) 0.9455(3) 0.0156(17) Uani 1 1 d . . .
O6 O 0.1398(3) 0.3908(2) 0.8575(3) 0.0152(17) Uani 1 1 d . . .
O7 O 0.1167(3) 0.3009(2) 0.8589(3) 0.0116(16) Uani 1 1 d . . .
O8 O 0.0613(3) 0.2327(2) 0.8851(3) 0.0132(16) Uani 1 1 d . . .
O9 O 0.1879(3) 0.3269(2) 0.8107(3) 0.0130(16) Uani 1 1 d U . .
O10 O 0.2103(3) 0.2500(2) 0.8586(3) 0.0122(16) Uani 1 1 d . A .
O11 O 0.0892(3) 0.2269(2) 0.7981(3) 0.0108(16) Uani 1 1 d . . .
O12 O 0.0691(3) 0.3002(2) 0.7494(3) 0.0118(16) Uani 1 1 d . . .
O13 O 0.1571(3) 0.2506(2) 0.7494(3) 0.0093(15) Uani 1 1 d . . .
O14 O 0.1539(3) 0.1793(2) 0.8836(3) 0.0143(17) Uani 1 1 d . . .
O15 O 0.1107(3) 0.2514(2) 0.6402(3) 0.0133(16) Uani 1 1 d . . .
O16 O 0.2269(3) 0.2180(2) 0.6899(3) 0.0133(17) Uani 1 1 d . . .
O17 O 0.3070(3) 0.1585(2) 0.7488(3) 0.0135(17) Uani 1 1 d . . .
O18 O 0.2773(4) 0.1564(3) 0.6427(3) 0.0191(18) Uani 1 1 d . . .
O19 O 0.1526(3) 0.1535(2) 0.6402(3) 0.0148(17) Uani 1 1 d . . .
O20 O 0.2327(3) 0.0914(2) 0.6877(3) 0.0146(17) Uani 1 1 d . . .
O21 O 0.0182(3) 0.3033(2) 0.6395(3) 0.0120(16) Uani 1 1 d . . .
O22 O 0.0451(3) 0.2283(2) 0.7008(3) 0.0126(16) Uani 1 1 d . . .
O23 O 0.0053(4) 0.2546(3) 0.5544(3) 0.0164(17) Uani 1 1 d . . .
O24 O 0.0333(3) 0.1817(2) 0.6150(3) 0.0148(17) Uani 1 1 d . . .
O25 O 0.0606(3) 0.1213(3) 0.5540(3) 0.0156(17) Uani 1 1 d . . .
O26 O 0.2053(3) 0.0111(2) 0.6398(3) 0.0163(17) Uani 1 1 d . . .
O27 O 0.1148(3) 0.0713(2) 0.6405(3) 0.0133(16) Uani 1 1 d . . .
O28 O 0.1262(3) -0.0073(2) 0.6906(3) 0.0141(17) Uani 1 1 d . . .
O29 O -0.0026(3) 0.0969(2) 0.6163(3) 0.0135(16) Uani 1 1 d . . .
O30 O 0.0953(3) -0.0662(2) 0.7508(3) 0.0106(16) Uani 1 1 d . . .
O31 O 0.0539(3) -0.0806(2) 0.6461(3) 0.0122(16) Uani 1 1 d . . .
O32 O 0.0088(3) 0.0080(2) 0.6394(3) 0.0117(16) Uani 1 1 d . . .
O33 O -0.0856(4) 0.0381(3) 0.5543(3) 0.0201(18) Uani 1 1 d . . .
O34 O -0.0301(3) -0.0531(3) 0.6878(3) 0.0175(18) Uani 1 1 d . . .
O35 O -0.1068(3) 0.0086(2) 0.6402(3) 0.0090(15) Uani 1 1 d . . .
O36 O -0.1192(3) 0.0952(2) 0.6151(3) 0.0135(16) Uani 1 1 d . . .
O37 O -0.0211(3) 0.0687(2) 0.7011(3) 0.0128(16) Uani 1 1 d . . .
O38 O -0.0547(3) 0.0096(2) 0.7502(3) 0.0107(16) Uani 1 1 d . . .
O39 O -0.1296(3) 0.1304(2) 0.7014(3) 0.0109(16) Uani 1 1 d U . .
O40 O -0.2387(4) 0.1187(2) 0.5552(3) 0.0168(17) Uani 1 1 d . . .
O41 O -0.1588(3) -0.0749(2) 0.6438(3) 0.0106(16) Uani 1 1 d . . .
O42 O -0.1828(3) -0.0042(2) 0.6933(3) 0.0138(17) Uani 1 1 d . . .
O43 O -0.2159(3) 0.0694(2) 0.6420(3) 0.0142(17) Uani 1 1 d . . .
O44 O -0.2511(3) 0.1529(2) 0.6418(3) 0.0130(16) Uani 1 1 d . . .
O45 O -0.3112(4) 0.0116(3) 0.6476(3) 0.0213(19) Uani 1 1 d . . .
O46 O -0.3708(4) 0.1624(3) 0.6456(3) 0.0204(19) Uani 1 1 d . . .
O47 O -0.2473(3) 0.0203(2) 0.7531(3) 0.0151(17) Uani 1 1 d . . .
O48 O -0.2902(3) 0.0943(2) 0.6908(3) 0.0133(16) Uani 1 1 d U . .
O49 O -0.2790(3) 0.2220(2) 0.6925(3) 0.0141(17) Uani 1 1 d . . .
O50 O -0.1989(3) 0.1518(2) 0.7507(3) 0.0119(16) Uani 1 1 d . . .
O51 O -0.0852(3) 0.1314(2) 0.7991(3) 0.0118(16) Uani 1 1 d U . .
O52 O 0.3103(3) 0.3024(2) 0.8565(3) 0.0160(17) Uani 1 1 d . A .
O53 O 0.2184(3) 0.2988(2) 0.6436(3) 0.0132(16) Uani 1 1 d . . .
O54 O 0.4849(4) 0.3300(3) 0.6114(4) 0.029(2) Uani 1 1 d . . .
O55 O 0.2683(4) 0.4314(3) 0.9161(4) 0.033(2) Uani 1 1 d . . .
O56 O 0.3475(4) 0.3884(3) 0.9180(3) 0.027(2) Uani 1 1 d . . .
O57 O 0.3873(4) 0.3367(3) 0.7858(3) 0.0176(18) Uani 1 1 d . . .
O58 O 0.3308(4) 0.3488(3) 0.7033(3) 0.0191(18) Uani 1 1 d . . .
O59 O 0.2072(3) 0.3178(3) 0.5302(3) 0.0160(17) Uani 1 1 d . . .
O60 O 0.1736(4) 0.2916(3) 0.4491(3) 0.0225(19) Uani 1 1 d . . .
O61 O 0.4020(4) 0.3490(3) 0.6291(3) 0.0201(19) Uani 1 1 d . . .
O62 O 0.2493(3) 0.2934(2) 0.7488(3) 0.0143(17) Uani 1 1 d . . .
O63 O -0.1642(3) 0.0734(2) 0.7512(3) 0.0119(16) Uani 1 1 d . . .
O2W O 0.3320(4) 0.2680(3) 0.6303(3) 0.0219(19) Uani 1 1 d . . .
O3W O 0.1901(4) 0.3877(3) 0.6062(4) 0.037(2) Uani 1 1 d . . .
O4W O 0.2693(5) 0.4057(3) 0.5412(4) 0.042(3) Uani 1 1 d . . .
O5W O 0.4256(4) 0.3028(3) 0.9610(4) 0.032(2) Uani 1 1 d . A .
O6W O 0.4240(4) 0.2632(3) 0.8619(4) 0.033(2) Uani 1 1 d . . .
O7W O 0.4819(4) 0.3941(3) 0.9561(3) 0.033(2) Uani 1 1 d . . .
O8W O 0.2187(7) 0.3541(5) 0.9547(5) 0.032(3) Uani 0.65 1 d PU A 1
O8D O 0.2024(12) 0.3934(9) 0.9568(10) 0.031(6) Uani 0.35 1 d PU A 2
O9W O 0.3421(10) 0.2082(7) 0.9543(7) 0.069(5) Uani 0.65 1 d PU . 1
O9D O 0.3949(19) 0.1607(13) 0.9571(16) 0.077(12) Uani 0.35 1 d PU . 2
O10W O 0.3856(5) 0.3538(3) 1.0196(4) 0.044(3) Uani 1 1 d . A .
O11W O -0.2242(5) -0.0028(3) 0.5452(4) 0.056(3) Uani 1 1 d . . .
O12W O -0.1880(8) -0.0966(5) 0.4522(6) 0.099(5) Uani 1 1 d U . .
O13W O -0.0476(5) 0.0130(3) 0.4533(4) 0.043(3) Uani 1 1 d . . .
O14W O -0.0910(5) -0.0693(3) 0.5556(4) 0.046(3) Uani 1 1 d . . .
K3 K 0.3660(4) 0.2463(3) 0.7364(4) 0.066(2) Uani 0.50 1 d P . .
Na3 Na 0.4672(6) 0.2091(4) 0.7438(5) 0.050(3) Uani 0.50 1 d P . .
Na4 Na 0.0997(7) 0.3435(4) 0.9514(5) 0.049(3) Uani 0.50 1 d P . .
Na5 Na 0.0917(5) 0.3245(4) 0.5416(6) 0.050(3) Uani 0.50 1 d P . .
Na6 Na 0.4679(7) 0.2101(5) 0.9517(5) 0.064(4) Uani 0.50 1 d P . .
Na7 Na -0.0185(7) 0.4507(5) 0.9275(6) 0.066(4) Uani 0.50 1 d P . .
O15W O 0.5000 0.3537(7) 0.7500 0.078(6) Uiso 1 2 d S . .
O16W O -0.0538(8) 0.4700(5) 0.7607(7) 0.024(4) Uiso 0.50 1 d P . .
O17W O 0.5541(9) 0.1777(7) 0.9138(8) 0.041(5) Uiso 0.50 1 d P . .
O18W O 0.0046(10) 0.3855(7) 0.9808(8) 0.043(5) Uiso 0.50 1 d P . .
O19W O 0.4830(9) 0.2696(7) 0.6970(8) 0.063(5) Uiso 0.62 1 d P . 1
O19D O 0.4771(15) 0.2425(11) 0.6728(13) 0.058(8) Uiso 0.38 1 d P . 2
O20W O 0.1441(11) 0.5335(8) 0.7889(10) 0.075(7) Uiso 0.60 1 d P B 1
O20D O 0.1271(18) 0.5382(12) 0.7527(16) 0.079(11) Uiso 0.40 1 d P C 2
O21W O 0.1799(12) 0.5016(8) 0.8934(10) 0.062(7) Uiso 0.50 1 d P . .
O22W O 0.4457(15) 0.1673(11) 0.7648(14) 0.117(10) Uiso 0.60 1 d P . 1
O22D O 0.458(3) 0.1423(18) 0.803(2) 0.137(18) Uiso 0.40 1 d P A 2
O23W O 0.4083(15) 0.1625(10) 0.6679(13) 0.092(10) Uiso 0.50 1 d P A .
O24W O -0.1258(13) 0.4533(9) 0.9476(11) 0.072(8) Uiso 0.50 1 d P A .
O26W O -0.3345(13) 0.0425(9) 0.5258(11) 0.075(8) Uiso 0.50 1 d P . .
O27W O -0.3008(19) -0.0956(14) 0.4303(16) 0.132(14) Uiso 0.50 1 d P . .
O28W O -0.051(2) 0.5023(15) 0.8645(18) 0.155(17) Uiso 0.50 1 d P A .
O29W O 0.0833(15) 0.4148(10) 1.0752(13) 0.094(10) Uiso 0.50 1 d P . .
O30W O 0.0801(19) 0.4399(13) 0.9309(16) 0.127(13) Uiso 0.50 1 d P A .

loop_
_atom_site_aniso_label
_atom_site_aniso_U_11
_atom_site_aniso_U_22
_atom_site_aniso_U_33
_atom_site_aniso_U_23
_atom_site_aniso_U_13
_atom_site_aniso_U_12
Pr1 0.0114(3) 0.0140(3) 0.0133(3) 0.0009(2) 0.0054(3) -0.0025(2)
Pr2 0.0122(3) 0.0135(3) 0.0129(3) -0.0019(2) 0.0067(3) -0.0011(2)
W1 0.0101(2) 0.0111(2) 0.0152(2) -0.00054(18) 0.00541(18) -0.00134(17)
W2 0.0112(2) 0.0095(2) 0.0113(2) -0.00019(18) 0.00547(18) 0.00002(17)
W3 0.0093(2) 0.0109(2) 0.0118(2) -0.00096(18) 0.00530(18) -0.00127(16)
W4 0.0100(2) 0.0107(2) 0.0113(2) 0.00052(18) 0.00578(18) -0.00052(16)
W5 0.0091(2) 0.0122(2) 0.0149(2) 0.00020(18) 0.00546(18) 0.00112(17)
W6 0.0110(2) 0.0117(2) 0.0122(2) 0.00032(18) 0.00506(18) 0.00077(17)
W7 0.0121(2) 0.0109(2) 0.0118(2) -0.00031(18) 0.00666(18) -0.00058(17)
W8 0.0112(2) 0.0088(2) 0.0119(2) -0.00084(17) 0.00563(18) 0.00111(16)
W9 0.0117(2) 0.0103(2) 0.0152(2) -0.00118(18) 0.00782(19) 0.00113(17)
W10 0.0112(2) 0.0130(2) 0.0152(2) -0.00028(18) 0.00852(19) -0.00058(17)
W11 0.0084(2) 0.0108(2) 0.0133(2) -0.00127(18) 0.00559(18) -0.00265(16)
W12 0.0091(2) 0.0113(2) 0.0130(2) -0.00033(18) 0.00730(18) -0.00227(17)
W13 0.0130(2) 0.0085(2) 0.0141(2) -0.00121(18) 0.00713(19) 0.00039(17)
W14 0.0106(2) 0.0083(2) 0.0117(2) -0.00081(17) 0.00488(18) -0.00139(16)
W15 0.0117(2) 0.0087(2) 0.0136(2) -0.00168(18) 0.00628(18) -0.00175(16)
P1 0.0102(13) 0.0079(13) 0.0118(15) 0.0002(11) 0.0059(12) -0.0023(10)
P2 0.0122(19) 0.0065(18) 0.013(2) 0.000 0.0075(17) 0.000
P3 0.0096(13) 0.0104(14) 0.0134(15) -0.0001(11) 0.0068(12) -0.0001(11)
Na1 0.046(4) 0.039(4) 0.095(5) 0.004(4) 0.034(4) 0.003(3)
O1W 0.046(4) 0.039(4) 0.095(5) 0.004(4) 0.034(4) 0.003(3)
K1 0.077(3) 0.075(3) 0.059(3) -0.004(2) 0.022(2) -0.008(2)
K2 0.063(3) 0.105(4) 0.072(3) 0.000(3) 0.022(3) -0.017(3)
C1 0.020(5) 0.017(5) 0.022(6) -0.002(5) 0.016(5) -0.001(4)
C2 0.023(6) 0.013(6) 0.013(6) -0.008(5) 0.009(5) -0.011(5)
C3 0.022(6) 0.018(6) 0.017(6) 0.001(5) 0.009(5) 0.002(5)
C4 0.036(7) 0.020(6) 0.014(6) 0.005(5) 0.012(6) 0.002(5)
C5 0.016(5) 0.022(6) 0.035(6) 0.002(5) 0.018(5) -0.001(4)
C6 0.021(6) 0.008(5) 0.019(6) 0.001(5) 0.010(5) 0.002(5)
C7 0.016(6) 0.015(6) 0.030(7) 0.001(5) 0.017(6) -0.003(5)
C8 0.017(6) 0.016(6) 0.023(7) 0.003(5) 0.010(5) -0.003(5)
C9 0.019(6) 0.022(6) 0.025(7) -0.003(5) 0.004(5) -0.015(5)
C10 0.013(6) 0.014(6) 0.027(7) 0.007(5) 0.006(5) 0.000(5)
C11 0.033(7) 0.014(6) 0.032(8) 0.000(6) 0.019(6) -0.003(5)
C12 0.020(6) 0.019(6) 0.026(7) 0.003(5) 0.014(6) -0.006(5)
C13 0.031(7) 0.020(7) 0.025(7) -0.004(6) 0.009(6) -0.015(6)
C14 0.019(5) 0.011(5) 0.020(6) -0.008(4) 0.013(5) -0.008(4)
N1 0.018(5) 0.015(5) 0.021(6) 0.003(4) 0.012(4) 0.003(4)
N2 0.015(5) 0.020(5) 0.012(5) -0.004(4) 0.008(4) -0.002(4)
O1 0.029(5) 0.014(4) 0.017(4) -0.004(3) 0.010(4) -0.001(3)
O2 0.013(4) 0.010(4) 0.016(4) 0.000(3) 0.004(3) 0.003(3)
O3 0.017(4) 0.012(4) 0.015(4) -0.004(3) 0.012(3) -0.001(3)
O4 0.018(4) 0.011(4) 0.025(5) 0.000(3) 0.013(4) 0.002(3)
O5 0.020(4) 0.011(4) 0.017(4) 0.002(3) 0.008(4) -0.002(3)
O6 0.012(4) 0.018(4) 0.021(4) -0.003(3) 0.012(3) -0.002(3)
O7 0.011(4) 0.010(4) 0.017(4) -0.002(3) 0.010(3) -0.001(3)
O8 0.015(4) 0.012(4) 0.015(4) 0.002(3) 0.008(3) -0.001(3)
O9 0.013(3) 0.018(3) 0.012(3) 0.000(3) 0.009(3) -0.005(3)
O10 0.012(4) 0.013(4) 0.014(4) 0.000(3) 0.007(3) -0.002(3)
O11 0.012(4) 0.015(4) 0.008(4) -0.004(3) 0.007(3) -0.005(3)
O12 0.010(4) 0.012(4) 0.013(4) -0.006(3) 0.005(3) 0.000(3)
O13 0.012(4) 0.010(4) 0.008(4) 0.002(3) 0.005(3) -0.001(3)
O14 0.008(4) 0.011(4) 0.025(5) -0.003(3) 0.008(3) -0.003(3)
O15 0.015(4) 0.015(4) 0.010(4) 0.000(3) 0.005(3) -0.001(3)
O16 0.010(4) 0.009(4) 0.024(5) -0.003(3) 0.010(3) -0.002(3)
O17 0.010(4) 0.011(4) 0.022(5) 0.001(3) 0.009(3) 0.004(3)
O18 0.020(4) 0.020(4) 0.018(5) 0.001(3) 0.008(4) -0.002(3)
O19 0.010(4) 0.016(4) 0.019(4) -0.001(3) 0.006(3) 0.001(3)
O20 0.010(4) 0.018(4) 0.019(4) 0.003(3) 0.009(3) 0.002(3)
O21 0.012(4) 0.015(4) 0.011(4) 0.000(3) 0.007(3) 0.000(3)
O22 0.010(4) 0.015(4) 0.013(4) 0.000(3) 0.005(3) 0.001(3)
O23 0.019(4) 0.025(4) 0.008(4) 0.001(3) 0.009(3) -0.001(3)
O24 0.017(4) 0.008(4) 0.017(4) -0.006(3) 0.004(3) -0.002(3)
O25 0.011(4) 0.022(4) 0.015(4) -0.001(3) 0.005(3) 0.003(3)
O26 0.017(4) 0.015(4) 0.017(4) -0.002(3) 0.006(3) -0.001(3)
O27 0.015(4) 0.008(4) 0.018(4) 0.002(3) 0.007(3) 0.001(3)
O28 0.013(4) 0.014(4) 0.014(4) -0.001(3) 0.004(3) 0.004(3)
O29 0.012(4) 0.019(4) 0.009(4) -0.001(3) 0.003(3) -0.005(3)
O30 0.013(4) 0.012(4) 0.006(4) 0.000(3) 0.003(3) 0.001(3)
O31 0.013(4) 0.013(4) 0.015(4) -0.004(3) 0.010(3) 0.000(3)
O32 0.014(4) 0.005(4) 0.019(4) 0.000(3) 0.009(3) 0.004(3)
O33 0.020(4) 0.021(4) 0.018(5) -0.005(4) 0.005(4) 0.003(3)
O34 0.016(4) 0.016(4) 0.018(5) 0.000(3) 0.003(3) -0.001(3)
O35 0.009(4) 0.010(4) 0.008(4) 0.002(3) 0.003(3) 0.001(3)
O36 0.014(4) 0.012(4) 0.015(4) 0.008(3) 0.007(3) 0.003(3)
O37 0.015(4) 0.010(4) 0.016(4) -0.002(3) 0.009(3) 0.000(3)
O38 0.009(4) 0.013(4) 0.012(4) 0.001(3) 0.005(3) 0.001(3)
O39 0.012(3) 0.010(3) 0.009(3) -0.005(2) 0.002(2) 0.001(2)
O40 0.020(4) 0.016(4) 0.016(4) 0.005(3) 0.008(3) -0.001(3)
O41 0.014(4) 0.011(4) 0.012(4) 0.001(3) 0.009(3) 0.000(3)
O42 0.012(4) 0.013(4) 0.018(4) 0.005(3) 0.006(3) -0.003(3)
O43 0.019(4) 0.013(4) 0.013(4) -0.001(3) 0.008(3) 0.000(3)
O44 0.010(4) 0.019(4) 0.012(4) 0.005(3) 0.007(3) 0.000(3)
O45 0.025(4) 0.014(4) 0.026(5) 0.003(4) 0.011(4) -0.002(3)
O46 0.011(4) 0.016(4) 0.029(5) 0.003(4) 0.001(4) 0.002(3)
O47 0.012(4) 0.011(4) 0.020(4) 0.002(3) 0.004(3) -0.004(3)
O48 0.012(3) 0.019(3) 0.014(3) 0.002(3) 0.011(3) 0.000(3)
O49 0.010(4) 0.016(4) 0.021(4) 0.003(3) 0.011(3) 0.004(3)
O50 0.008(4) 0.018(4) 0.011(4) 0.003(3) 0.005(3) -0.002(3)
O51 0.017(3) 0.009(3) 0.009(3) 0.004(3) 0.006(3) 0.005(3)
O52 0.012(4) 0.017(4) 0.017(4) 0.002(3) 0.003(3) -0.002(3)
O53 0.011(4) 0.019(4) 0.007(4) -0.001(3) 0.000(3) 0.000(3)
O54 0.014(4) 0.036(5) 0.037(6) -0.009(4) 0.011(4) -0.003(4)
O55 0.036(5) 0.035(5) 0.044(6) -0.010(5) 0.033(5) -0.002(4)
O56 0.030(5) 0.033(5) 0.022(5) -0.002(4) 0.013(4) 0.005(4)
O57 0.022(4) 0.018(4) 0.011(4) 0.002(3) 0.005(4) 0.002(3)
O58 0.022(4) 0.018(4) 0.019(5) -0.002(4) 0.010(4) -0.010(3)
O59 0.017(4) 0.019(4) 0.014(4) -0.006(3) 0.009(3) -0.005(3)
O60 0.024(5) 0.027(5) 0.017(5) -0.008(4) 0.009(4) -0.005(4)
O61 0.013(4) 0.024(5) 0.022(5) -0.007(4) 0.005(4) -0.002(3)
O62 0.013(4) 0.017(4) 0.012(4) 0.000(3) 0.004(3) -0.001(3)
O63 0.013(4) 0.010(4) 0.012(4) 0.004(3) 0.004(3) 0.006(3)
O2W 0.025(5) 0.021(4) 0.019(5) 0.001(4) 0.008(4) 0.007(4)
O3W 0.027(5) 0.039(6) 0.042(6) -0.008(5) 0.009(5) 0.015(4)
O4W 0.071(7) 0.023(5) 0.027(6) 0.001(4) 0.011(5) -0.006(5)
O5W 0.032(5) 0.028(5) 0.041(6) 0.017(4) 0.020(5) 0.002(4)
O6W 0.030(5) 0.022(5) 0.051(7) -0.007(4) 0.019(5) 0.000(4)
O7W 0.041(6) 0.030(5) 0.020(5) -0.001(4) 0.000(4) -0.004(4)
O8W 0.043(7) 0.027(6) 0.021(6) 0.002(5) 0.005(5) -0.020(6)
O8D 0.029(9) 0.046(10) 0.022(9) 0.007(8) 0.012(8) -0.011(8)
O9W 0.075(9) 0.099(10) 0.037(8) -0.001(7) 0.025(7) -0.014(8)
O9D 0.080(14) 0.078(14) 0.071(14) -0.002(9) 0.027(10) 0.003(9)
O10W 0.063(7) 0.046(6) 0.031(6) -0.009(5) 0.025(6) -0.017(5)
O11W 0.062(7) 0.029(6) 0.054(8) 0.002(5) -0.005(6) -0.012(5)
O12W 0.119(9) 0.098(9) 0.091(8) 0.000(7) 0.053(7) 0.013(7)
O13W 0.063(7) 0.035(6) 0.035(6) 0.009(5) 0.023(5) 0.006(5)
O14W 0.038(6) 0.044(6) 0.063(8) -0.005(6) 0.025(6) 0.003(5)
K3 0.067(5) 0.064(5) 0.067(6) 0.001(5) 0.023(5) 0.002(4)
Na3 0.043(7) 0.051(8) 0.060(9) -0.010(7) 0.025(7) 0.001(6)
Na4 0.079(9) 0.039(7) 0.026(7) -0.015(5) 0.016(6) -0.005(6)
Na5 0.033(6) 0.051(8) 0.079(10) 0.033(7) 0.035(7) 0.013(6)
Na6 0.074(10) 0.055(9) 0.045(8) -0.008(7) 0.000(7) 0.012(7)
Na7 0.053(8) 0.075(10) 0.071(10) -0.020(8) 0.022(8) 0.001(7)

loop_
_atom_type_symbol
_atom_type_description
_atom_type_scat_dispersion_real
_atom_type_scat_dispersion_imag
_atom_type_scat_source
C C 0.0033 0.0016 'International Tables Vol C Tables 4.2.6.8 and 6.1.1.4'
H H 0.0000 0.0000 'International Tables Vol C Tables 4.2.6.8 and 6.1.1.4'
N N 0.0061 0.0033 'International Tables Vol C Tables 4.2.6.8 and 6.1.1.4'
O O 0.0106 0.0060 'International Tables Vol C Tables 4.2.6.8 and 6.1.1.4'
K K 0.2009 0.2494 'International Tables Vol C Tables 4.2.6.8 and 6.1.1.4'
P P 0.1023 0.0942 'International Tables Vol C Tables 4.2.6.8 and 6.1.1.4'
W W -0.8490 6.8722 'International Tables Vol C Tables 4.2.6.8 and 6.1.1.4'
Na Na 0.0362 0.0249 'International Tables Vol C Tables 4.2.6.8 and 6.1.1.4'
Pr Pr -0.2180 2.8214 'International Tables Vol C Tables 4.2.6.8 and 6.1.1.4'

loop_
_geom_angle_atom_site_label_1
_geom_angle_atom_site_label_2
_geom_angle_atom_site_label_3
_geom_angle
_geom_angle_site_symmetry_1
_geom_angle_site_symmetry_3
O54 Pr1 O56 143.1(3) 2_656 .
O54 Pr1 O57 84.1(3) 2_656 .
O56 Pr1 O57 126.4(3) . .
O54 Pr1 O52 134.9(3) 2_656 .
O56 Pr1 O52 76.1(3) . .
O57 Pr1 O52 81.4(3) . .
O54 Pr1 O5W 89.6(3) 2_656 .
O56 Pr1 O5W 78.0(3) . .
O57 Pr1 O5W 141.6(3) . .
O52 Pr1 O5W 76.6(3) . .
O54 Pr1 O31 77.8(3) 2_656 4_556
O56 Pr1 O31 88.8(3) . 4_556
O57 Pr1 O31 76.8(2) . 4_556
O52 Pr1 O31 138.2(2) . 4_556
O5W Pr1 O31 138.5(3) . 4_556
O54 Pr1 N2 138.4(3) 2_656 .
O56 Pr1 N2 63.2(3) . .
O57 Pr1 N2 63.3(3) . .
O52 Pr1 N2 67.9(3) . .
O5W Pr1 N2 132.0(3) . .
O31 Pr1 N2 70.5(3) 4_556 .
O54 Pr1 O7W 73.5(3) 2_656 .
O56 Pr1 O7W 69.6(3) . .
O57 Pr1 O7W 138.7(3) . .
O52 Pr1 O7W 138.3(3) . .
O5W Pr1 O7W 73.7(3) . .
O31 Pr1 O7W 64.9(3) 4_556 .
N2 Pr1 O7W 113.9(3) . .
O54 Pr1 O6W 68.1(3) 2_656 .
O56 Pr1 O6W 135.9(3) . .
O57 Pr1 O6W 71.3(3) . .
O52 Pr1 O6W 66.7(3) . .
O5W Pr1 O6W 71.2(3) . .
O31 Pr1 O6W 134.9(3) 4_556 .
N2 Pr1 O6W 118.9(3) . .
O7W Pr1 O6W 127.2(3) . .
O54 Pr1 K2 128.4(2) 2_656 .
O56 Pr1 K2 55.9(2) . .
O57 Pr1 K2 123.7(2) . .
O52 Pr1 K2 42.49(19) . .
O5W Pr1 K2 40.6(2) . .
O31 Pr1 K2 144.61(18) 4_556 .
N2 Pr1 K2 92.3(2) . .
O7W Pr1 K2 97.2(2) . .
O6W Pr1 K2 80.4(2) . .
O58 Pr2 O61 78.4(3) . .
O58 Pr2 O59 147.3(3) . .
O61 Pr2 O59 125.2(3) . .
O58 Pr2 O4W 134.6(3) . .
O61 Pr2 O4W 91.3(3) . .
O59 Pr2 O4W 72.8(3) . .
O58 Pr2 O3W 92.7(3) . .
O61 Pr2 O3W 149.6(3) . .
O59 Pr2 O3W 76.6(3) . .
O4W Pr2 O3W 74.3(4) . .
O58 Pr2 N1 135.5(3) . .
O61 Pr2 N1 63.2(3) . .
O59 Pr2 N1 61.9(3) . .
O4W Pr2 N1 70.9(3) . .
O3W Pr2 N1 131.8(3) . .
O58 Pr2 O2W 79.3(3) . .
O61 Pr2 O2W 71.0(3) . .
O59 Pr2 O2W 87.3(3) . .
O4W Pr2 O2W 138.8(3) . .
O3W Pr2 O2W 136.3(3) . .
N1 Pr2 O2W 67.9(3) . .
O58 Pr2 O53 71.7(2) . .
O61 Pr2 O53 133.1(2) . .
O59 Pr2 O53 75.6(2) . .
O4W Pr2 O53 135.2(3) . .
O3W Pr2 O53 68.1(3) . .
N1 Pr2 O53 119.1(3) . .
O2W Pr2 O53 68.6(2) . .
O58 Pr2 O41 70.2(2) . 3
O61 Pr2 O41 66.5(2) . 3
O59 Pr2 O41 136.8(2) . 3
O4W Pr2 O41 65.2(3) . 3
O3W Pr2 O41 83.2(3) . 3
N1 Pr2 O41 110.2(3) . 3
O2W Pr2 O41 131.4(2) . 3
O53 Pr2 O41 130.4(2) . 3
O58 Pr2 K3 44.4(2) . .
O61 Pr2 K3 76.4(2) . .
O59 Pr2 K3 113.5(2) . .
O4W Pr2 K3 167.6(3) . .
O3W Pr2 K3 117.0(3) . .
N1 Pr2 K3 102.0(2) . .
O2W Pr2 K3 35.9(2) . .
O53 Pr2 K3 56.97(19) . .
O41 Pr2 K3 109.61(19) 3 .
O45 W1 O48 100.9(3) . .
O45 W1 O47 99.4(3) . .
O48 W1 O47 96.3(3) . .
O45 W1 O43 102.8(4) . .
O48 W1 O43 90.1(3) . .
O47 W1 O43 155.3(3) . .
O45 W1 O42 94.4(3) . .
O48 W1 O42 163.9(3) . .
O47 W1 O42 86.1(3) . .
O43 W1 O42 81.5(3) . .
O45 W1 O63 170.3(3) . .
O48 W1 O63 86.0(3) . .
O47 W1 O63 72.9(3) . .
O43 W1 O63 83.8(3) . .
O42 W1 O63 79.4(3) . .
O33 W2 O29 97.9(4) . .
O33 W2 O32 96.1(3) . .
O29 W2 O32 93.2(3) . .
O33 W2 O36 96.3(3) . .
O29 W2 O36 89.2(3) . .
O32 W2 O36 166.9(3) . .
O33 W2 O35 96.6(3) . .
O29 W2 O35 165.4(3) . .
O32 W2 O35 86.6(3) . .
O36 W2 O35 87.9(3) . .
O33 W2 O37 179.3(3) . .
O29 W2 O37 82.4(3) . .
O32 W2 O37 84.5(3) . .
O36 W2 O37 83.1(3) . .
O35 W2 O37 83.0(3) . .
O5 W3 O14 98.7(3) . .
O5 W3 O8 97.8(3) . .
O14 W3 O8 91.2(3) . .
O5 W3 O10 96.0(3) . .
O14 W3 O10 91.4(3) . .
O8 W3 O10 165.4(3) . .
O5 W3 O7 96.6(3) . .
O14 W3 O7 164.6(3) . .
O8 W3 O7 87.8(3) . .
O10 W3 O7 85.9(3) . .
O5 W3 O11 178.3(3) . .
O14 W3 O11 82.8(3) . .
O8 W3 O11 82.9(3) . .
O10 W3 O11 83.1(3) . .
O7 W3 O11 81.9(3) . .
O5 W3 K2 43.6(3) . .
O14 W3 K2 104.2(2) . .
O8 W3 K2 139.6(2) . .
O10 W3 K2 53.0(2) . .
O7 W3 K2 86.2(2) . .
O11 W3 K2 135.3(2) . .
O23 W4 O8 98.9(3) . 2_556
O23 W4 O21 97.2(3) . .
O8 W4 O21 92.3(3) 2_556 .
O23 W4 O24 96.3(4) . .
O8 W4 O24 89.0(3) 2_556 .
O21 W4 O24 166.1(3) . .
O23 W4 O15 95.5(3) . .
O8 W4 O15 165.6(3) 2_556 .
O21 W4 O15 87.0(3) . .
O24 W4 O15 88.3(3) . .
O23 W4 O22 177.2(3) . .
O8 W4 O22 83.0(3) 2_556 .
O21 W4 O22 84.7(3) . .
O24 W4 O22 81.7(3) . .
O15 W4 O22 82.6(3) . .
O46 W5 O49 99.7(3) . .
O46 W5 O44 102.4(4) . .
O49 W5 O44 95.1(3) . .
O46 W5 O17 97.9(4) . 2_556
O49 W5 O17 94.0(3) . 2_556
O44 W5 O17 156.0(3) . 2_556
O46 W5 O48 92.2(3) . .
O49 W5 O48 168.1(3) . .
O44 W5 O48 82.0(3) . .
O17 W5 O48 84.4(3) 2_556 .
O46 W5 O50 167.5(3) . .
O49 W5 O50 89.2(3) . .
O44 W5 O50 85.3(3) . .
O17 W5 O50 72.6(3) 2_556 .
O48 W5 O50 79.1(3) . .
O46 W5 K3 80.1(3) . 2_556
O49 W5 K3 55.6(3) . 2_556
O44 W5 K3 150.3(3) . 2_556
O17 W5 K3 46.5(2) 2_556 2_556
O48 W5 K3 127.7(2) . 2_556
O50 W5 K3 98.1(2) . 2_556
O40 W6 O36 98.3(3) . .
O40 W6 O43 97.2(3) . .
O36 W6 O43 92.0(3) . .
O40 W6 O14 97.7(3) . 2_556
O36 W6 O14 89.1(3) . 2_556
O43 W6 O14 164.7(3) . 2_556
O40 W6 O44 95.5(3) . .
O36 W6 O44 166.2(3) . .
O43 W6 O44 87.2(3) . .
O14 W6 O44 88.1(3) 2_556 .
O40 W6 O39 177.4(3) . .
O36 W6 O39 83.2(3) . .
O43 W6 O39 84.8(3) . .
O14 W6 O39 80.2(3) 2_556 .
O44 W6 O39 83.0(3) . .
O25 W7 O24 98.5(3) . .
O25 W7 O19 97.4(3) . .
O24 W7 O19 91.6(3) . .
O25 W7 O29 97.6(3) . .
O24 W7 O29 90.9(3) . .
O19 W7 O29 164.3(3) . .
O25 W7 O27 96.3(3) . .
O24 W7 O27 165.2(3) . .
O19 W7 O27 86.8(3) . .
O29 W7 O27 86.9(3) . .
O25 W7 O51 177.8(3) . 2_556
O24 W7 O51 83.0(3) . 2_556
O19 W7 O51 84.1(3) . 2_556
O29 W7 O51 80.8(3) . 2_556
O27 W7 O51 82.2(3) . 2_556
O31 W8 O34 100.1(3) . .
O31 W8 O30 97.4(3) . .
O34 W8 O30 97.1(3) . .
O31 W8 O32 103.0(3) . .
O34 W8 O32 89.7(3) . .
O30 W8 O32 157.0(3) . .
O31 W8 O28 94.1(3) . .
O34 W8 O28 164.7(3) . .
O30 W8 O28 86.5(3) . .
O32 W8 O28 81.6(3) . .
O31 W8 O38 168.5(3) . 2_556
O34 W8 O38 86.7(3) . 2_556
O30 W8 O38 72.4(3) . 2_556
O32 W8 O38 86.2(3) . 2_556
O28 W8 O38 80.2(3) . 2_556
O26 W9 O28 102.0(3) . .
O26 W9 O27 100.9(3) . .
O28 W9 O27 95.4(3) . .
O26 W9 O47 99.2(3) . 2_556
O28 W9 O47 95.7(3) . 2_556
O27 W9 O47 154.4(3) . 2_556
O26 W9 O20 90.7(3) . .
O28 W9 O20 167.3(3) . .
O27 W9 O20 81.9(3) . .
O47 W9 O20 82.2(3) 2_556 .
O26 W9 O63 167.1(3) . 2_556
O28 W9 O63 89.2(3) . 2_556
O27 W9 O63 84.4(3) . 2_556
O47 W9 O63 72.8(3) 2_556 2_556
O20 W9 O63 78.2(3) . 2_556
O18 W10 O20 100.8(3) . .
O18 W10 O19 103.1(4) . .
O20 W10 O19 90.0(3) . .
O18 W10 O17 99.1(3) . .
O20 W10 O17 97.2(3) . .
O19 W10 O17 154.9(3) . .
O18 W10 O16 93.5(3) . .
O20 W10 O16 165.2(3) . .
O19 W10 O16 83.1(3) . .
O17 W10 O16 84.1(3) . .
O18 W10 O50 170.1(3) . 2_556
O20 W10 O50 85.6(3) . 2_556
O19 W10 O50 84.3(3) . 2_556
O17 W10 O50 72.4(3) . 2_556
O16 W10 O50 80.7(3) . 2_556
O18 W10 K3 71.0(3) . .
O20 W10 K3 139.2(3) . .
O19 W10 K3 130.8(3) . .
O17 W10 K3 47.9(3) . .
O16 W10 K3 49.9(2) . .
O50 W10 K3 99.2(2) 2_556 .
O52 W11 O9 100.6(3) . .
O52 W11 O10 101.0(3) . .
O9 W11 O10 91.5(3) . .
O52 W11 O62 99.8(3) . .
O9 W11 O62 97.1(3) . .
O10 W11 O62 155.6(3) . .
O52 W11 O49 92.3(3) . 2_556
O9 W11 O49 166.8(3) . 2_556
O10 W11 O49 83.4(3) . 2_556
O62 W11 O49 83.2(3) . 2_556
O52 W11 O13 170.2(3) . .
O9 W11 O13 86.5(3) . .
O10 W11 O13 85.3(3) . .
O62 W11 O13 72.5(3) . .
O49 W11 O13 81.0(3) 2_556 .
O52 W11 K2 50.8(3) . .
O9 W11 K2 89.0(3) . .
O10 W11 K2 51.8(2) . .
O62 W11 K2 150.6(2) . .
O49 W11 K2 97.2(2) 2_556 .
O13 W11 K2 136.72(19) . .
O53 W12 O16 100.8(3) . .
O53 W12 O15 102.9(3) . .
O16 W12 O15 93.7(3) . .
O53 W12 O62 98.1(3) . .
O16 W12 O62 94.6(3) . .
O15 W12 O62 155.5(3) . .
O53 W12 O2 92.4(3) . 2_556
O16 W12 O2 166.6(3) . 2_556
O15 W12 O2 81.4(3) . 2_556
O62 W12 O2 85.3(3) . 2_556
O53 W12 O13 167.5(3) . .
O16 W12 O13 88.3(3) . .
O15 W12 O13 84.9(3) . .
O62 W12 O13 72.4(3) . .
O2 W12 O13 78.9(3) 2_556 .
O53 W12 K3 74.6(3) . .
O16 W12 K3 52.5(3) . .
O15 W12 K3 143.5(3) . .
O62 W12 K3 55.1(3) . .
O2 W12 K3 134.7(2) 2_556 .
O13 W12 K3 105.0(2) . .
O1 W13 O2 100.7(4) . .
O1 W13 O3 99.5(3) . .
O2 W13 O3 98.0(3) . .
O1 W13 O21 102.4(3) . 2_556
O2 W13 O21 89.9(3) . 2_556
O3 W13 O21 154.9(3) . 2_556
O1 W13 O4 95.5(3) . .
O2 W13 O4 163.0(3) . .
O3 W13 O4 84.3(3) . .
O21 W13 O4 81.5(3) 2_556 .
O1 W13 O12 170.7(3) . 2_556
O2 W13 O12 85.0(3) . 2_556
O3 W13 O12 72.3(3) . 2_556
O21 W13 O12 84.9(3) 2_556 2_556
O4 W13 O12 79.7(3) . 2_556
O41 W14 O42 100.3(3) . .
O41 W14 O35 102.0(3) . .
O42 W14 O35 95.0(3) . .
O41 W14 O30 97.6(3) . 2_556
O42 W14 O30 96.4(3) . 2_556
O35 W14 O30 155.2(3) . 2_556
O41 W14 O34 94.1(3) . .
O42 W14 O34 165.5(3) . .
O35 W14 O34 80.2(3) . .
O30 W14 O34 83.3(3) 2_556 .
O41 W14 O38 167.8(3) . .
O42 W14 O38 87.5(3) . .
O35 W14 O38 86.5(3) . .
O30 W14 O38 72.0(3) 2_556 .
O34 W14 O38 78.6(3) . .
O6 W15 O4 100.4(3) . .
O6 W15 O7 100.9(3) . .
O4 W15 O7 95.0(3) . .
O6 W15 O3 98.6(3) . 2_556
O4 W15 O3 94.6(3) . 2_556
O7 W15 O3 156.2(3) . 2_556
O6 W15 O9 92.5(3) . .
O4 W15 O9 167.0(3) . .
O7 W15 O9 80.9(3) . .
O3 W15 O9 84.9(3) 2_556 .
O6 W15 O12 167.4(3) . .
O4 W15 O12 89.3(3) . .
O7 W15 O12 86.1(3) . .
O3 W15 O12 72.3(3) 2_556 .
O9 W15 O12 78.2(3) . .
O22 P1 O11 111.8(4) . .
O22 P1 O13 109.4(4) . .
O11 P1 O13 109.1(4) . .
O22 P1 O12 108.9(4) . .
O11 P1 O12 110.9(4) . .
O13 P1 O12 106.6(4) . .
O37 P2 O37 112.7(6) 2_556 .
O37 P2 O38 108.8(4) 2_556 .
O37 P2 O38 110.2(4) . .
O37 P2 O38 110.2(4) 2_556 2_556
O37 P2 O38 108.8(4) . 2_556
O38 P2 O38 106.0(5) . 2_556
O39 P3 O51 110.6(4) . .
O39 P3 O63 109.5(4) . .
O51 P3 O63 109.7(4) . .
O39 P3 O50 110.2(4) . .
O51 P3 O50 109.7(4) . .
O63 P3 O50 107.1(4) . .
O51 Na1 O39 144.9(4) 2_556 .
O51 Na1 O11 143.0(4) 2_556 2_556
O39 Na1 O11 71.5(3) . 2_556
O51 Na1 O37 72.4(3) 2_556 .
O39 Na1 O37 72.7(3) . .
O11 Na1 O37 144.0(4) 2_556 .
O51 Na1 O22 71.7(3) 2_556 .
O39 Na1 O22 142.9(4) . .
O11 Na1 O22 71.5(3) 2_556 .
O37 Na1 O22 144.0(4) . .
O51 Na1 O1W 88.0(4) 2_556 2_556
O39 Na1 O1W 87.9(4) . 2_556
O11 Na1 O1W 87.6(3) 2_556 2_556
O37 Na1 O1W 88.0(3) . 2_556
O22 Na1 O1W 88.1(3) . 2_556
O51 Na1 Na1 88.0(4) 2_556 2_556
O39 Na1 Na1 87.9(4) . 2_556
O11 Na1 Na1 87.6(3) 2_556 2_556
O37 Na1 Na1 88.0(3) . 2_556
O22 Na1 Na1 88.1(3) . 2_556
O1W Na1 Na1 0.0(5) 2_556 2_556
O33 K1 O26 146.4(3) . 5_556
O33 K1 O55 97.8(3) . 8_455
O26 K1 O55 65.2(3) 5_556 8_455
O33 K1 O12W 130.4(4) . .
O26 K1 O12W 77.8(4) 5_556 .
O55 K1 O12W 129.3(4) 8_455 .
O33 K1 O13W 73.4(3) . .
O26 K1 O13W 80.5(3) 5_556 .
O55 K1 O13W 98.7(3) 8_455 .
O12W K1 O13W 108.4(4) . .
O33 K1 O11W 71.9(3) . .
O26 K1 O11W 133.4(3) 5_556 .
O55 K1 O11W 91.0(3) 8_455 .
O12W K1 O11W 90.4(4) . .
O13W K1 O11W 145.0(3) . .
O33 K1 O14W 68.6(3) . .
O26 K1 O14W 132.9(3) 5_556 .
O55 K1 O14W 161.4(3) 8_455 .
O12W K1 O14W 61.9(4) . .
O13W K1 O14W 89.8(3) . .
O11W K1 O14W 73.0(3) . .
O33 K1 C13 94.1(3) . 8_455
O26 K1 C13 59.8(3) 5_556 8_455
O55 K1 C13 20.0(3) 8_455 8_455
O12W K1 C13 135.5(4) . 8_455
O13W K1 C13 78.8(3) . 8_455
O11W K1 C13 108.5(3) . 8_455
O14W K1 C13 161.6(3) . 8_455
O9W K2 O8W 161.1(6) . .
O9W K2 O5 74.7(4) . 7_557
O8W K2 O5 103.7(4) . 7_557
O9W K2 O5 90.7(5) . .
O8W K2 O5 70.8(3) . .
O5 K2 O5 77.2(3) 7_557 .
O9W K2 O10W 118.7(5) . .
O8W K2 O10W 79.5(4) . .
O5 K2 O10W 85.5(3) 7_557 .
O5 K2 O10W 140.6(3) . .
O9W K2 O5W 75.8(5) . .
O8W K2 O5W 122.1(4) . .
O5 K2 O5W 104.7(3) 7_557 .
O5 K2 O5W 165.1(3) . .
O10W K2 O5W 54.0(3) . .
O9W K2 O52 85.2(4) . .
O8W K2 O52 97.4(4) . .
O5 K2 O52 159.0(3) 7_557 .
O5 K2 O52 109.8(3) . .
O10W K2 O52 99.0(3) . .
O5W K2 O52 63.4(3) . .
O9W K2 O10 75.2(5) . .
O8W K2 O10 90.8(3) . .
O5 K2 O10 122.8(3) 7_557 .
O5 K2 O10 55.8(2) . .
O10W K2 O10 151.6(3) . .
O5W K2 O10 113.3(3) . .
O52 K2 O10 55.5(2) . .
O9W K2 W3 85.8(5) . .
O8W K2 W3 75.9(3) . .
O5 K2 W3 99.8(2) 7_557 .
O5 K2 W3 25.37(16) . .
O10W K2 W3 155.4(3) . .
O5W K2 W3 143.8(3) . .
O52 K2 W3 84.58(18) . .
O10 K2 W3 30.78(14) . .
O9W K2 W11 83.7(4) . .
O8W K2 W11 90.2(3) . .
O5 K2 W11 150.3(2) 7_557 .
O5 K2 W11 83.1(2) . .
O10W K2 W11 123.1(3) . .
O5W K2 W11 89.0(2) . .
O52 K2 W11 26.77(14) . .
O10 K2 W11 29.40(14) . .
W3 K2 W11 57.81(7) . .
O9W K2 K2 80.7(5) . 7_557
O8W K2 K2 86.5(3) . 7_557
O5 K2 K2 38.68(18) 7_557 7_557
O5 K2 K2 38.51(17) . 7_557
O10W K2 K2 116.5(3) . 7_557
O5W K2 K2 141.4(3) . 7_557
O52 K2 K2 144.4(3) . 7_557
O10 K2 K2 89.2(2) . 7_557
W3 K2 K2 61.96(11) . 7_557
W11 K2 K2 118.51(17) . 7_557
O9W K2 Pr1 92.4(4) . .
O8W K2 Pr1 100.3(3) . .
O5 K2 Pr1 138.6(2) 7_557 .
O5 K2 Pr1 143.3(2) . .
O10W K2 Pr1 66.2(2) . .
O5W K2 Pr1 34.14(18) . .
O52 K2 Pr1 34.35(15) . .
O10 K2 Pr1 89.79(18) . .
W3 K2 Pr1 118.61(12) . .
W11 K2 Pr1 61.00(7) . .
K2 K2 Pr1 173.1(2) 7_557 .
O59 C1 O60 126.5(10) . .
O59 C1 C2 115.3(10) . .
O60 C1 C2 118.2(10) . .
N1 C2 C3 124.1(11) . .
N1 C2 C1 113.8(10) . .
C3 C2 C1 122.0(10) . .
C2 C3 C4 116.6(11) . .
C2 C3 H3A 121.7 . .
C4 C3 H3A 121.7 . .
C5 C4 C3 120.2(11) . .
C5 C4 H4A 119.9 . .
C3 C4 H4A 119.9 . .
C6 C5 C4 117.6(11) . .
C6 C5 H5A 121.2 . .
C4 C5 H5A 121.2 . .
N1 C6 C5 124.4(11) . .
N1 C6 C7 112.5(10) . .
C5 C6 C7 123.1(10) . .
O54 C7 O61 123.9(12) . .
O54 C7 C6 117.8(11) . .
O61 C7 C6 118.3(10) . .
N2 C8 C9 121.2(11) . .
N2 C8 C14 113.9(10) . .
C9 C8 C14 124.8(12) . .
C8 C9 C10 120.1(12) . .
C8 C9 H9A 120.0 . .
C10 C9 H9A 120.0 . .
C11 C10 C9 118.6(11) . .
C11 C10 H10A 120.7 . .
C9 C10 H10A 120.7 . .
C10 C11 C12 119.7(12) . .
C10 C11 H11A 120.1 . .
C12 C11 H11A 120.1 . .
N2 C12 C11 120.8(12) . .
N2 C12 C13 114.8(11) . .
C11 C12 C13 124.4(12) . .
O55 C13 O56 125.0(13) . .
O55 C13 C12 120.1(12) . .
O56 C13 C12 114.9(12) . .
O55 C13 K1 51.1(6) . 8_556
O56 C13 K1 98.6(7) . 8_556
C12 C13 K1 123.5(8) . 8_556
O58 C14 O57 120.2(10) . .
O58 C14 C8 120.7(11) . .
O57 C14 C8 119.0(10) . .
O58 C14 K3 72.5(6) . .
O57 C14 K3 61.9(6) . .
C8 C14 K3 140.9(7) . .
C6 N1 C2 117.0(10) . .
C6 N1 Pr2 121.2(8) . .
C2 N1 Pr2 121.8(7) . .
C8 N2 C12 119.4(10) . .
C8 N2 Pr1 120.8(7) . .
C12 N2 Pr1 119.5(8) . .
W13 O1 Na7 165.8(6) . .
W13 O2 W12 150.6(4) . 2_556
W13 O3 W15 120.2(4) . 2_556
W15 O4 W13 162.5(4) . .
W3 O5 K2 136.8(4) . 7_557
W3 O5 K2 111.0(4) . .
K2 O5 K2 102.8(3) 7_557 .
W15 O7 W3 155.2(4) . .
W15 O7 Na4 100.5(4) . .
W3 O7 Na4 104.0(4) . .
W3 O8 W4 161.6(4) . 2_556
W11 O9 W15 148.8(4) . .
W11 O10 W3 145.8(4) . .
W11 O10 K2 98.8(3) . .
W3 O10 K2 96.2(3) . .
P1 O11 W3 131.6(4) . .
P1 O11 Na1 127.1(4) . 2_556
W3 O11 Na1 101.3(3) . 2_556
P1 O12 W15 128.2(4) . .
P1 O12 W13 124.6(4) . 2_556
W15 O12 W13 95.2(3) . 2_556
P1 O13 W11 122.9(4) . .
P1 O13 W12 128.6(4) . .
W11 O13 W12 94.4(3) . .
W3 O14 W6 161.0(4) . 2_556
W12 O15 W4 153.9(4) . .
W12 O16 W10 160.9(4) . .
W12 O16 K3 99.6(3) . .
W10 O16 K3 99.6(3) . .
W10 O17 W5 120.6(4) . 2_556
W10 O17 K3 104.5(3) . .
W5 O17 K3 106.2(3) 2_556 .
W10 O19 W7 147.3(4) . .
W10 O20 W9 149.2(4) . .
W4 O21 W13 145.7(4) . 2_556
P1 O22 W4 131.7(4) . .
P1 O22 Na1 125.4(5) . .
W4 O22 Na1 102.8(3) . .
W4 O23 Na6 167.6(5) . 8_455
W4 O23 Na5 111.0(4) . .
Na6 O23 Na5 65.8(4) 8_455 .
W7 O24 W4 161.6(4) . .
W9 O26 K1 135.1(4) . 5_556
W9 O27 W7 154.7(4) . .
W9 O28 W8 161.0(4) . .
W2 O29 W7 160.5(4) . .
W8 O30 W14 120.0(4) . 2_556
W8 O31 Pr1 158.2(4) . 4_546
W8 O32 W2 144.9(4) . .
W2 O33 K1 155.0(5) . .
W8 O34 W14 149.6(4) . .
W14 O35 W2 153.4(4) . .
W6 O36 W2 161.5(4) . .
P2 O37 W2 132.6(4) . .
P2 O37 Na1 125.7(5) . .
W2 O37 Na1 101.8(4) . .
P2 O38 W8 123.9(4) . 2_556
P2 O38 W14 129.0(4) . .
W8 O38 W14 95.2(3) 2_556 .
P3 O39 W6 129.9(4) . .
P3 O39 Na1 126.4(4) . .
W6 O39 Na1 103.7(4) . .
W14 O41 Pr2 160.3(4) . 3_445
W14 O42 W1 162.8(4) . .
W6 O43 W1 146.3(4) . .
W5 O44 W6 153.3(4) . .
W1 O47 W9 120.5(4) . 2_556
W1 O48 W5 149.3(4) . .
W5 O49 W11 158.4(4) . 2_556
W5 O49 K3 97.9(3) . 2_556
W11 O49 K3 103.4(3) 2_556 2_556
P3 O50 W5 128.9(4) . .
P3 O50 W10 123.6(4) . 2_556
W5 O50 W10 94.4(3) . 2_556
P3 O51 W7 130.1(4) . 2_556
P3 O51 Na1 127.2(5) . 2_556
W7 O51 Na1 102.7(4) 2_556 2_556
W11 O52 Pr1 153.6(4) . .
W11 O52 K2 102.4(3) . .
Pr1 O52 K2 103.2(3) . .
W12 O53 Pr2 160.8(4) . .
C7 O54 Pr1 161.7(9) . 2_656
C13 O55 K1 108.9(8) . 8_556
C13 O56 Pr1 127.5(8) . .
C14 O57 Pr1 122.9(7) . .
C14 O57 K3 95.9(6) . .
Pr1 O57 K3 121.5(3) . .
C14 O58 Pr2 165.1(8) . .
C14 O58 K3 85.8(7) . .
Pr2 O58 K3 104.6(3) . .
C1 O59 Pr2 126.9(7) . .
C1 O59 Na5 125.5(8) . .
Pr2 O59 Na5 107.5(4) . .
C7 O61 Pr2 124.5(7) . .
W12 O62 W11 120.6(4) . .
W12 O62 K3 95.3(3) . .
W11 O62 K3 114.6(3) . .
P3 O63 W9 129.3(4) . 2_556
P3 O63 W1 123.9(4) . .
W9 O63 W1 93.6(3) 2_556 .
Pr2 O2W K3 111.8(3) . .
Pr2 O3W Na5 100.9(4) . .
Pr1 O5W K2 105.2(3) . .
Pr1 O5W Na6 110.7(4) . .
K2 O5W Na6 101.4(4) . .
Pr1 O6W Na6 114.2(4) . .
Pr1 O6W K3 108.7(3) . .
Na6 O6W K3 136.4(4) . .
K2 O8W Na4 124.8(6) . .
K2 O9W Na4 119.6(7) . 7_557
K2 O9W Na6 112.6(8) . .
Na4 O9W Na6 84.4(7) 7_557 .
Na6 O9D Na4 109.6(17) . 7_557
Na3 K3 O2W 94.5(5) . .
Na3 K3 O22W 31.8(7) . .
O2W K3 O22W 111.9(8) . .
Na3 K3 O57 112.1(5) . .
O2W K3 O57 101.5(4) . .
O22W K3 O57 129.4(7) . .
Na3 K3 O17 92.2(4) . .
O2W K3 O17 110.8(4) . .
O22W K3 O17 61.5(7) . .
O57 K3 O17 137.8(4) . .
Na3 K3 O16 133.6(5) . .
O2W K3 O16 77.5(3) . .
O22W K3 O16 109.5(7) . .
O57 K3 O16 114.2(3) . .
O17 K3 O16 51.3(2) . .
Na3 K3 O62 169.9(5) . .
O2W K3 O62 95.2(3) . .
O22W K3 O62 143.8(8) . .
O57 K3 O62 62.9(3) . .
O17 K3 O62 87.1(3) . .
O16 K3 O62 52.0(2) . .
Na3 K3 O58 125.0(5) . .
O2W K3 O58 62.6(3) . .
O22W K3 O58 156.6(8) . .
O57 K3 O58 41.1(2) . .
O17 K3 O58 141.8(4) . .
O16 K3 O58 92.0(3) . .
O62 K3 O58 58.0(2) . .
Na3 K3 O6W 89.0(4) . .
O2W K3 O6W 156.5(4) . .
O22W K3 O6W 82.7(7) . .
O57 K3 O6W 56.1(3) . .
O17 K3 O6W 92.2(3) . .
O16 K3 O6W 116.1(4) . .
O62 K3 O6W 80.9(3) . .
O58 K3 O6W 96.5(3) . .
Na3 K3 O19W 44.7(5) . .
O2W K3 O19W 63.6(4) . .
O22W K3 O19W 76.2(8) . .
O57 K3 O19W 86.7(5) . .
O17 K3 O19W 131.8(5) . .
O16 K3 O19W 139.1(5) . .
O62 K3 O19W 139.4(5) . .
O58 K3 O19W 81.4(4) . .
O6W K3 O19W 104.8(5) . .
Na3 K3 O19W 46.6(5) . 2_656
O2W K3 O19W 110.9(5) . 2_656
O22W K3 O19W 66.8(8) . 2_656
O57 K3 O19W 66.2(4) . 2_656
O17 K3 O19W 122.2(5) . 2_656
O16 K3 O19W 171.5(5) . 2_656
O62 K3 O19W 126.2(5) . 2_656
O58 K3 O19W 93.1(5) . 2_656
O6W K3 O19W 56.5(4) . 2_656
O19W K3 O19W 48.7(7) . 2_656
Na3 K3 O49 125.7(5) . 2_556
O2W K3 O49 131.7(4) . 2_556
O22W K3 O49 96.4(7) . 2_556
O57 K3 O49 87.9(3) . 2_556
O17 K3 O49 50.3(2) . 2_556
O16 K3 O49 56.0(2) . 2_556
O62 K3 O49 47.5(2) . 2_556
O58 K3 O49 103.6(3) . 2_556
O6W K3 O49 60.5(3) . 2_556
O19W K3 O49 164.6(5) . 2_556
O19W K3 O49 116.1(5) 2_656 2_556
Na3 Na3 O22W 111.5(15) 2_656 .
Na3 Na3 O19D 77.1(12) 2_656 .
O22W Na3 O19D 145.9(17) . .
Na3 Na3 O19W 76.6(8) 2_656 .
O22W Na3 O19W 168.8(16) . .
O19D Na3 O19W 25.8(8) . .
Na3 Na3 O19D 68.1(12) 2_656 2_656
O22W Na3 O19D 96.2(16) . 2_656
O19D Na3 O19D 117.1(16) . 2_656
O19W Na3 O19D 94.0(12) . 2_656
Na3 Na3 O19W 69.1(8) 2_656 2_656
O22W Na3 O19W 119.5(15) . 2_656
O19D Na3 O19W 94.5(12) . 2_656
O19W Na3 O19W 70.1(11) . 2_656
O19D Na3 O19W 24.7(8) 2_656 2_656
Na3 Na3 O22W 36.0(9) 2_656 2_656
O22W Na3 O22W 90(2) . 2_656
O19D Na3 O22W 78.5(12) . 2_656
O19W Na3 O22W 92.9(10) . 2_656
O19D Na3 O22W 98.4(12) 2_656 2_656
O19W Na3 O22W 104.8(10) 2_656 2_656
Na3 Na3 O23W 113.9(12) 2_656 .
O22W Na3 O23W 73.0(16) . .
O19D Na3 O23W 73.5(12) . .
O19W Na3 O23W 96.9(10) . .
O19D Na3 O23W 169.1(13) 2_656 .
O19W Na3 O23W 166.0(11) 2_656 .
O22W Na3 O23W 80.4(12) 2_656 .
Na3 Na3 K3 152.4(5) 2_656 .
O22W Na3 K3 89.0(14) . .
O19D Na3 K3 96.6(10) . .
O19W Na3 K3 86.2(7) . .
O19D Na3 K3 92.2(9) 2_656 .
O19W Na3 K3 84.8(6) 2_656 .
O22W Na3 K3 169.4(10) 2_656 .
O23W Na3 K3 89.3(9) . .
Na3 Na3 O22D 99.6(14) 2_656 .
O22W Na3 O22D 16.0(18) . .
O19D Na3 O22D 156.7(16) . .
O19W Na3 O22D 175.2(14) . .
O19D Na3 O22D 81.8(15) 2_656 .
O19W Na3 O22D 106.0(14) 2_656 .
O22W Na3 O22D 85.5(14) 2_656 .
O23W Na3 O22D 87.3(15) . .
K3 Na3 O22D 96.2(13) . .
Na3 Na3 K3 17.8(3) 2_656 2_656
O22W Na3 K3 128.8(14) . 2_656
O19D Na3 K3 65.5(9) . 2_656
O19W Na3 K3 60.1(6) . 2_656
O19D Na3 K3 65.9(8) 2_656 2_656
O19W Na3 K3 59.3(6) 2_656 2_656
O22W Na3 K3 50.0(8) 2_656 2_656
O23W Na3 K3 119.4(9) . 2_656
K3 Na3 K3 136.4(6) . 2_656
O22D Na3 K3 115.8(13) . 2_656
O9D Na4 O8W 107.4(11) 7_557 .
O9D Na4 O8D 104.6(12) 7_557 .
O8W Na4 O8D 26.5(6) . .
O9D Na4 O18W 59.7(11) 7_557 .
O8W Na4 O18W 142.4(7) . .
O8D Na4 O18W 117.6(8) . .
O9D Na4 O9W 39.3(10) 7_557 7_557
O8W Na4 O9W 84.9(6) . 7_557
O8D Na4 O9W 98.3(8) . 7_557
O18W Na4 O9W 97.2(7) . 7_557
O9D Na4 O30W 101.1(13) 7_557 .
O8W Na4 O30W 88.3(9) . .
O8D Na4 O30W 62.6(10) . .
O18W Na4 O30W 63.0(9) . .
O9W Na4 O30W 133.2(10) 7_557 .
O9D Na4 O7 150.2(10) 7_557 .
O8W Na4 O7 68.6(5) . .
O8D Na4 O7 84.4(7) . .
O18W Na4 O7 140.7(6) . .
O9W Na4 O7 112.0(6) 7_557 .
O30W Na4 O7 108.2(9) . .
O9D Na4 Na6 33.4(10) 7_557 7_557
O8W Na4 Na6 132.3(5) . 7_557
O8D Na4 Na6 137.4(7) . 7_557
O18W Na4 Na6 57.1(5) . 7_557
O9W Na4 Na6 47.8(5) 7_557 7_557
O30W Na4 Na6 117.8(9) . 7_557
O7 Na4 Na6 128.0(4) . 7_557
O9D Na4 Na7 89.2(10) 7_557 .
O8W Na4 Na7 120.4(5) . .
O8D Na4 Na7 94.5(7) . .
O18W Na4 Na7 34.8(5) . .
O9W Na4 Na7 128.5(6) 7_557 .
O30W Na4 Na7 32.2(8) . .
O7 Na4 Na7 118.8(4) . .
Na6 Na4 Na7 91.8(4) 7_557 .
O18W Na5 O59 137.4(6) 2_556 .
O18W Na5 O3W 94.2(6) 2_556 .
O59 Na5 O3W 64.9(3) . .
O18W Na5 O23 89.3(5) 2_556 .
O59 Na5 O23 131.2(5) . .
O3W Na5 O23 139.6(6) . .
O18W Na5 Na6 68.6(6) 2_556 8_455
O59 Na5 Na6 119.8(6) . 8_455
O3W Na5 Na6 159.2(5) . 8_455
O23 Na5 Na6 55.0(4) . 8_455
O9D Na6 O17W 116.2(12) . .
O9D Na6 O6W 113.3(12) . .
O17W Na6 O6W 86.4(6) . .
O9D Na6 O23 97.8(12) . 8_556
O17W Na6 O23 121.4(7) . 8_556
O6W Na6 O23 123.2(5) . 8_556
O9D Na6 O9W 39.7(11) . .
O17W Na6 O9W 149.8(8) . .
O6W Na6 O9W 89.9(6) . .
O23 Na6 O9W 85.3(6) 8_556 .
O9D Na6 O5W 109.5(12) . .
O17W Na6 O5W 131.9(8) . .
O6W Na6 O5W 61.7(4) . .
O23 Na6 O5W 63.6(4) 8_556 .
O9W Na6 O5W 70.2(6) . .
O9D Na6 Na5 101.4(11) . 8_556
O17W Na6 Na5 67.8(6) . 8_556
O6W Na6 Na5 143.5(7) . 8_556
O23 Na6 Na5 59.2(4) 8_556 8_556
O9W Na6 Na5 125.3(7) . 8_556
O5W Na6 Na5 117.4(5) . 8_556
O9D Na6 Na4 37.0(11) . 7_557
O17W Na6 Na4 129.8(6) . 7_557
O6W Na6 Na4 137.7(6) . 7_557
O23 Na6 Na4 61.2(4) 8_556 7_557
O9W Na6 Na4 47.8(5) . 7_557
O5W Na6 Na4 96.0(5) . 7_557
Na5 Na6 Na4 77.9(4) 8_556 7_557
O9D Na6 K2 71.1(11) . .
O17W Na6 K2 160.2(6) . .
O6W Na6 K2 74.0(3) . .
O23 Na6 K2 73.2(3) 8_556 .
O9W Na6 K2 31.5(5) . .
O5W Na6 K2 38.7(3) . .
Na5 Na6 K2 130.6(5) 8_556 .
Na4 Na6 K2 67.7(3) 7_557 .
O30W Na7 O28W 99.9(17) . .
O30W Na7 O18W 82.3(12) . .
O28W Na7 O18W 168.4(15) . .
O30W Na7 O1 88.7(11) . .
O28W Na7 O1 86.6(13) . .
O18W Na7 O1 82.1(7) . .
O30W Na7 O24W 165.2(14) . .
O28W Na7 O24W 94.2(14) . .
O18W Na7 O24W 84.7(9) . .
O1 Na7 O24W 96.5(8) . .
O30W Na7 Na4 44.6(11) . .
O28W Na7 Na4 132.7(13) . .
O18W Na7 Na4 43.4(6) . .
O1 Na7 Na4 66.6(4) . .
O24W Na7 Na4 125.6(8) . .
Na7 O18W Na5 115.5(9) . 2_556
Na7 O18W Na4 101.8(8) . .
Na5 O18W Na4 105.5(7) 2_556 .
Na3 O19W Na3 34.3(6) . 2_656
Na3 O19W K3 49.1(5) . .
Na3 O19W K3 81.6(6) 2_656 .
Na3 O19W K3 82.5(7) . 2_656
Na3 O19W K3 48.6(5) 2_656 2_656
K3 O19W K3 124.8(7) . 2_656
Na3 O19D Na3 34.8(7) . 2_656
Na3 O22W Na3 32.5(9) . 2_656
Na3 O22W K3 59.2(12) . .
Na3 O22W K3 90.3(11) 2_656 .
Na7 O30W Na4 103.2(15) . .

loop_
_geom_bond_atom_site_label_1
_geom_bond_atom_site_label_2
_geom_bond_distance
_geom_bond_site_symmetry_2
Pr1 O54 2.380(8) 2_656
Pr1 O56 2.427(8) .
Pr1 O57 2.475(8) .
Pr1 O52 2.512(7) .
Pr1 O5W 2.522(9) .
Pr1 O31 2.540(7) 4_556
Pr1 N2 2.546(9) .
Pr1 O7W 2.588(9) .
Pr1 O6W 2.604(8) .
Pr1 K2 4.335(5) .
Pr2 O58 2.384(8) .
Pr2 O61 2.457(8) .
Pr2 O59 2.491(7) .
Pr2 O4W 2.517(9) .
Pr2 O3W 2.519(9) .
Pr2 N1 2.556(10) .
Pr2 O2W 2.584(8) .
Pr2 O53 2.585(7) .
Pr2 O41 2.628(7) 3
Pr2 K3 4.484(9) .
W1 O45 1.719(8) .
W1 O48 1.822(7) .
W1 O47 1.896(8) .
W1 O43 1.911(8) .
W1 O42 2.056(7) .
W1 O63 2.286(7) .
W2 O33 1.716(8) .
W2 O29 1.866(7) .
W2 O32 1.914(7) .
W2 O36 1.921(7) .
W2 O35 1.958(7) .
W2 O37 2.178(7) .
W3 O5 1.720(8) .
W3 O14 1.859(7) .
W3 O8 1.884(7) .
W3 O10 1.929(7) .
W3 O7 1.946(7) .
W3 O11 2.205(7) .
W3 K2 3.748(5) .
W4 O23 1.709(7) .
W4 O8 1.885(7) 2_556
W4 O21 1.890(7) .
W4 O24 1.905(7) .
W4 O15 1.929(7) .
W4 O22 2.191(7) .
W5 O46 1.723(8) .
W5 O49 1.817(7) .
W5 O44 1.866(7) .
W5 O17 1.923(8) 2_556
W5 O48 2.063(7) .
W5 O50 2.255(7) .
W5 K3 4.031(9) 2_556
W6 O40 1.724(8) .
W6 O36 1.868(7) .
W6 O43 1.885(7) .
W6 O14 1.923(7) 2_556
W6 O44 1.946(7) .
W6 O39 2.190(7) .
W7 O25 1.715(8) .
W7 O24 1.863(7) .
W7 O19 1.898(7) .
W7 O29 1.913(7) .
W7 O27 1.924(7) .
W7 O51 2.197(7) 2_556
W8 O31 1.730(7) .
W8 O34 1.810(8) .
W8 O30 1.906(7) .
W8 O32 1.907(7) .
W8 O28 2.036(7) .
W8 O38 2.243(7) 2_556
W9 O26 1.714(8) .
W9 O28 1.799(8) .
W9 O27 1.867(7) .
W9 O47 1.926(7) 2_556
W9 O20 2.094(7) .
W9 O63 2.266(7) 2_556
W10 O18 1.723(8) .
W10 O20 1.800(7) .
W10 O19 1.892(7) .
W10 O17 1.906(8) .
W10 O16 2.050(7) .
W10 O50 2.277(7) 2_556
W10 K3 3.977(9) .
W11 O52 1.747(7) .
W11 O9 1.786(7) .
W11 O10 1.882(7) .
W11 O62 1.915(8) .
W11 O49 2.047(7) 2_556
W11 O13 2.255(7) .
W11 K2 3.789(5) .
W12 O53 1.723(8) .
W12 O16 1.818(7) .
W12 O15 1.883(7) .
W12 O62 1.904(7) .
W12 O2 2.064(7) 2_556
W12 O13 2.266(7) .
W12 K3 3.832(9) .
W13 O1 1.725(7) .
W13 O2 1.807(7) .
W13 O3 1.909(8) .
W13 O21 1.918(7) 2_556
W13 O4 2.034(7) .
W13 O12 2.263(7) 2_556
W14 O41 1.738(7) .
W14 O42 1.781(7) .
W14 O35 1.869(7) .
W14 O30 1.922(7) 2_556
W14 O34 2.102(8) .
W14 O38 2.246(7) .
W15 O6 1.714(8) .
W15 O4 1.796(7) .
W15 O7 1.868(7) .
W15 O3 1.930(7) 2_556
W15 O9 2.103(7) .
W15 O12 2.245(7) .
P1 O22 1.511(8) .
P1 O11 1.517(8) .
P1 O13 1.564(7) .
P1 O12 1.568(7) .
P2 O37 1.513(8) 2_556
P2 O37 1.513(8) .
P2 O38 1.570(7) .
P2 O38 1.570(7) 2_556
P3 O39 1.530(8) .
P3 O51 1.534(8) .
P3 O63 1.543(8) .
P3 O50 1.556(8) .
Na1 O51 2.572(11) 2_556
Na1 O39 2.595(11) .
Na1 O11 2.630(10) 2_556
Na1 O37 2.650(11) .
Na1 O22 2.656(11) .
Na1 O1W 2.71(2) 2_556
Na1 Na1 2.71(2) 2_556
K1 O33 2.691(9) .
K1 O26 2.816(9) 5_556
K1 O55 2.820(10) 8_455
K1 O12W 2.832(17) .
K1 O13W 2.845(12) .
K1 O11W 2.964(14) .
K1 O14W 3.041(12) .
K1 C13 3.427(13) 8_455
K2 O9W 2.60(2) .
K2 O8W 2.706(17) .
K2 O5 2.759(9) 7_557
K2 O5 2.769(9) .
K2 O10W 2.880(11) .
K2 O5W 2.925(10) .
K2 O52 3.008(9) .
K2 O10 3.012(9) .
K2 K2 4.321(10) 7_557
C1 O59 1.250(13) .
C1 O60 1.255(14) .
C1 C2 1.522(16) .
C2 N1 1.339(14) .
C2 C3 1.386(16) .
C3 C4 1.397(17) .
C3 H3A 0.9500 .
C4 C5 1.390(17) .
C4 H4A 0.9500 .
C5 C6 1.364(16) .
C5 H5A 0.9500 .
C6 N1 1.338(14) .
C6 C7 1.515(17) .
C7 O54 1.239(14) .
C7 O61 1.259(14) .
C8 N2 1.343(15) .
C8 C9 1.372(17) .
C8 C14 1.467(16) .
C9 C10 1.375(17) .
C9 H9A 0.9500 .
C10 C11 1.372(17) .
C10 H10A 0.9500 .
C11 C12 1.387(17) .
C11 H11A 0.9500 .
C12 N2 1.351(15) .
C12 C13 1.507(18) .
C13 O55 1.237(16) .
C13 O56 1.263(15) .
C13 K1 3.427(13) 8_556
C14 O58 1.257(14) .
C14 O57 1.285(14) .
C14 K3 3.392(14) .
O1 Na7 2.536(16) .
O2 W12 2.064(7) 2_556
O3 W15 1.930(7) 2_556
O5 K2 2.759(9) 7_557
O7 Na4 3.019(14) .
O8 W4 1.885(7) 2_556
O11 Na1 2.630(11) 2_556
O12 W13 2.263(7) 2_556
O14 W6 1.923(7) 2_556
O16 K3 3.085(11) .
O17 W5 1.923(8) 2_556
O17 K3 3.047(12) .
O21 W13 1.918(7) 2_556
O23 Na6 2.858(15) 8_455
O23 Na5 2.999(14) .
O26 K1 2.816(9) 5_556
O30 W14 1.922(7) 2_556
O31 Pr1 2.540(7) 4_546
O38 W8 2.243(7) 2_556
O41 Pr2 2.628(7) 3_445
O47 W9 1.926(7) 2_556
O49 W11 2.047(7) 2_556
O49 K3 3.358(12) 2_556
O50 W10 2.277(7) 2_556
O51 W7 2.197(7) 2_556
O51 Na1 2.572(11) 2_556
O54 Pr1 2.380(8) 2_656
O55 K1 2.820(10) 8_556
O57 K3 3.009(12) .
O58 K3 3.243(12) .
O59 Na5 2.786(13) .
O62 K3 3.156(12) .
O63 W9 2.266(7) 2_556
O2W K3 2.829(12) .
O3W Na5 2.991(17) .
O5W Na6 3.000(17) .
O6W Na6 2.814(17) .
O6W K3 3.272(13) .
O8W Na4 2.71(2) .
O8D Na4 2.75(3) .
O9W Na4 2.91(2) 7_557
O9W Na6 2.91(3) .
O9D Na6 2.29(4) .
O9D Na4 2.50(4) 7_557
K3 Na3 2.515(15) .
K3 O22W 2.93(3) .
K3 O19W 3.32(2) .
K3 O19W 3.34(2) 2_656
K3 O49 3.358(12) 2_556
Na3 Na3 1.41(2) 2_656
Na3 O22W 1.54(4) .
Na3 O19D 2.30(4) .
Na3 O19W 2.34(2) .
Na3 O19D 2.41(3) 2_656
Na3 O19W 2.44(2) 2_656
Na3 O22W 2.45(4) 2_656
Na3 O23W 2.48(3) .
Na3 O22D 2.66(6) .
Na3 K3 3.824(15) 2_656
Na4 O9D 2.50(4) 7_557
Na4 O18W 2.88(2) .
Na4 O9W 2.91(2) 7_557
Na4 O30W 2.96(4) .
Na4 Na6 3.91(2) 7_557
Na4 Na7 4.11(2) .
Na5 O18W 2.76(2) 2_556
Na5 Na6 3.183(19) 8_455
Na6 O17W 2.73(3) .
Na6 O23 2.858(15) 8_556
Na6 Na5 3.183(19) 8_556
Na6 Na4 3.91(2) 7_557
Na7 O30W 2.25(4) .
Na7 O28W 2.25(5) .
Na7 O18W 2.40(3) .
Na7 O24W 2.72(3) .
O18W Na5 2.76(2) 2_556
O19W Na3 2.44(2) 2_656
O19W K3 3.34(2) 2_656
O19D Na3 2.41(3) 2_656
O22W Na3 2.45(4) 2_656

loop_
_platon_squeeze_void_nr
_platon_squeeze_void_average_x
_platon_squeeze_void_average_y
_platon_squeeze_void_average_z
_platon_squeeze_void_volume
_platon_squeeze_void_count_electrons
1 1.000 0.437 0.250 155.1 156.5
2 0.500 0.937 0.250 155.1 156.5
3 0.500 0.063 0.750 155.2 142.6
4 1.000 0.563 0.750 155.2 142.6
